data_4084637
loop_
_publ_author_name
'Wang, Lingfang'
'Kefalidis, Christos E.'
'Roisnel, Thierry'
'Sinbandhit, Sourisak'
'Maron, Laurent'
'Carpentier, Jean-Fran\,cois'
'Sarazin, Yann'

_publ_section_title
;
 Structure vs119Sn NMR Chemical Shift in Three-Coordinated Tin(II)
 Complexes: Experimental Data and Predictive DFT Computations
;
_journal_issue 11
_journal_name_full Organometallics
_journal_page_first 2139
_journal_paper_doi 10.1021/om5007566
_journal_volume 34
_journal_year 2015
_chemical_compound_source 'synthesis as described'
_chemical_formula_moiety 'C36 H30 Cl2 O2 Si2 Sn2'
_chemical_formula_sum 'C36 H30 Cl2 O2 Si2 Sn2'
_chemical_formula_weight 859.06
_chemical_name_systematic
;
 ?
;
_space_group_IT_number 2
_symmetry_cell_setting triclinic
_symmetry_Int_Tables_number 2
_symmetry_space_group_name_Hall '-P 1'
_symmetry_space_group_name_H-M 'P -1'
_atom_sites_solution_hydrogens geom
_atom_sites_solution_primary direct
_atom_sites_solution_secondary difmap
_audit_conform_dict_location ftp://ftp.iucr.org/pub/cif_core.dic
_audit_conform_dict_name cif_core.dic
_audit_conform_dict_version 2.3
_audit_creation_date 2013-05-25T08:03:09-00:00
_audit_creation_method 'WinGX routine CIF_UPDATE'
_cell_angle_alpha 94.7490(10)
_cell_angle_beta 104.7980(10)
_cell_angle_gamma 105.6150(10)
_cell_formula_units_Z 2
_cell_length_a 9.8651(2)
_cell_length_b 12.6482(3)
_cell_length_c 14.6314(3)
_cell_measurement_reflns_used 9790
_cell_measurement_temperature 150(2)
_cell_measurement_theta_max 27.5
_cell_measurement_theta_min 2.37
_cell_measurement_wavelength 0.71073
_cell_volume 1677.28(6)
_computing_cell_refinement 'Bruker APEX2 (Bruker, 2006)'
_computing_data_collection 'Bruker APEX2 (Bruker, 2006)'
_computing_data_reduction 'Bruker APEX2 (Bruker, 2006)'
_computing_molecular_graphics 'Ortep-3 for Windows (Farrugia, 1997)'
_computing_publication_material
;
           WinGX publication routines (Farrugia, 2012),
           CRYSCAL (T. Roisnel, local program)
;
_computing_structure_refinement 'SHELXL-97 (Sheldrick, 1997)'
_computing_structure_solution 'SIR97 (Altomare et al., 1999)'
_diffrn_ambient_temperature 150(2)
_diffrn_detector 'CCD plate'
_diffrn_measured_fraction_theta_full 0.997
_diffrn_measured_fraction_theta_max 0.997
_diffrn_measurement_device_type 'APEXII, Bruker-AXS'
_diffrn_measurement_method 'CCD rotation images, thin slices'
_diffrn_radiation_monochromator graphite
_diffrn_radiation_probe x-ray
_diffrn_radiation_type MoK\a
_diffrn_radiation_wavelength 0.71073
_diffrn_reflns_av_R_equivalents 0.0237
_diffrn_reflns_av_unetI/netI 0.0199
_diffrn_reflns_limit_h_max 12
_diffrn_reflns_limit_h_min -12
_diffrn_reflns_limit_k_max 16
_diffrn_reflns_limit_k_min -16
_diffrn_reflns_limit_l_max 18
_diffrn_reflns_limit_l_min -16
_diffrn_reflns_number 27575
_diffrn_reflns_theta_full 27.48
_diffrn_reflns_theta_max 27.48
_diffrn_reflns_theta_min 2.97
_exptl_absorpt_coefficient_mu 1.752
_exptl_absorpt_correction_T_max 0.839
_exptl_absorpt_correction_T_min 0.749
_exptl_absorpt_correction_type multi-scan
_exptl_absorpt_process_details
;
  [Sheldrick, G.M. (2002). SADABS Bruker AXS Inc., Madison, Wisconsin, USA]
;
_exptl_crystal_colour colourless
_exptl_crystal_density_diffrn 1.701
_exptl_crystal_density_method 'not measured'
_exptl_crystal_description prism
_exptl_crystal_F_000 848
_exptl_crystal_size_max 0.22
_exptl_crystal_size_mid 0.13
_exptl_crystal_size_min 0.1
_refine_diff_density_max 0.645
_refine_diff_density_min -0.343
_refine_diff_density_rms 0.062
_refine_ls_extinction_method none
_refine_ls_goodness_of_fit_ref 1.053
_refine_ls_hydrogen_treatment constr
_refine_ls_matrix_type full
_refine_ls_number_parameters 397
_refine_ls_number_reflns 7648
_refine_ls_number_restraints 0
_refine_ls_restrained_S_all 1.053
_refine_ls_R_factor_all 0.0204
_refine_ls_R_factor_gt 0.0193
_refine_ls_shift/su_max 0.005
_refine_ls_shift/su_mean 0
_refine_ls_structure_factor_coef Fsqd
_refine_ls_weighting_details 'calc w=1/[\s^2^(Fo^2^)+(0.0164P)^2^+1.4284P] where P=(Fo^2^+2Fc^2^)/3'
_refine_ls_weighting_scheme calc
_refine_ls_wR_factor_gt 0.0462
_refine_ls_wR_factor_ref 0.047
_reflns_number_gt 7347
_reflns_number_total 7648
_reflns_threshold_expression >2sigma(I)
_cod_data_source_file om5007566_si_001.cif
_cod_data_source_block {Sn{OSiPh3}{Cl}}2
_cod_depositor_comments 'Adding full bibliography for 4084635--4084638.cif.'
_cod_database_code 4084637

loop_
_symmetry_equiv_pos_as_xyz
'x, y, z'
'-x, -y, -z'

loop_
_atom_site_label
_atom_site_type_symbol
_atom_site_fract_x
_atom_site_fract_y
_atom_site_fract_z
_atom_site_U_iso_or_equiv
_atom_site_adp_type
_atom_site_occupancy
_atom_site_symmetry_multiplicity
_atom_site_calc_flag
_atom_site_refinement_flags
Sn1 Sn 0.636644(13) 0.522339(10) 0.198039(9) 0.01890(4) Uani 1 1 d .
Sn2 Sn 0.465648(13) 0.409448(9) 0.361382(9) 0.01848(4) Uani 1 1 d .
Cl1 Cl 0.38864(5) 0.44377(4) 0.08668(3) 0.02878(10) Uani 1 1 d .
Cl2 Cl 0.67455(5) 0.47512(4) 0.50916(3) 0.02492(9) Uani 1 1 d .
Si1 Si 0.52270(5) 0.69264(4) 0.32750(3) 0.01485(9) Uani 1 1 d .
O1 O 0.53907(13) 0.56576(10) 0.30930(9) 0.0170(2) Uani 1 1 d .
C2 C 0.63248(19) 0.77752(13) 0.25583(12) 0.0163(3) Uani 1 1 d .
C3 C 0.7709(2) 0.85442(16) 0.29801(14) 0.0231(4) Uani 1 1 d .
H3 H 0.8108 0.8674 0.3657 0.028 Uiso 1 1 calc R
C4 C 0.8515(2) 0.91235(17) 0.24293(15) 0.0284(4) Uani 1 1 d .
H4 H 0.9446 0.9655 0.2734 0.034 Uiso 1 1 calc R
C5 C 0.7977(2) 0.89331(17) 0.14474(15) 0.0289(4) Uani 1 1 d .
H5 H 0.8542 0.9321 0.1074 0.035 Uiso 1 1 calc R
C6 C 0.6606(2) 0.81721(18) 0.10037(15) 0.0294(4) Uani 1 1 d .
H6 H 0.6229 0.8035 0.0325 0.035 Uiso 1 1 calc R
C7 C 0.5784(2) 0.76107(16) 0.15571(14) 0.0244(4) Uani 1 1 d .
H7 H 0.4836 0.7105 0.1249 0.029 Uiso 1 1 calc R
C8 C 0.32858(19) 0.69247(14) 0.28043(12) 0.0172(3) Uani 1 1 d .
C9 C 0.2998(2) 0.79343(15) 0.26559(14) 0.0231(4) Uani 1 1 d .
H9 H 0.3795 0.8602 0.281 0.028 Uiso 1 1 calc R
C10 C 0.1575(2) 0.79778(16) 0.22893(14) 0.0253(4) Uani 1 1 d .
H10 H 0.1406 0.8671 0.2195 0.03 Uiso 1 1 calc R
C11 C 0.0402(2) 0.70121(17) 0.20612(14) 0.0244(4) Uani 1 1 d .
H11 H -0.0574 0.7041 0.1814 0.029 Uiso 1 1 calc R
C12 C 0.0656(2) 0.60041(16) 0.21951(14) 0.0252(4) Uani 1 1 d .
H12 H -0.0147 0.534 0.2036 0.03 Uiso 1 1 calc R
C13 C 0.2084(2) 0.59603(15) 0.25623(14) 0.0218(4) Uani 1 1 d .
H13 H 0.2244 0.5263 0.265 0.026 Uiso 1 1 calc R
C14 C 0.60792(19) 0.75861(14) 0.45609(12) 0.0170(3) Uani 1 1 d .
C15 C 0.75210(19) 0.75985(15) 0.50126(13) 0.0197(3) Uani 1 1 d .
H15 H 0.7981 0.7179 0.4693 0.024 Uiso 1 1 calc R
C16 C 0.8293(2) 0.82120(16) 0.59187(13) 0.0249(4) Uani 1 1 d .
H16 H 0.9278 0.8226 0.6206 0.03 Uiso 1 1 calc R
C17 C 0.7615(2) 0.88018(16) 0.63981(14) 0.0267(4) Uani 1 1 d .
H17 H 0.8137 0.9222 0.7017 0.032 Uiso 1 1 calc R
C18 C 0.6183(2) 0.87803(16) 0.59793(14) 0.0267(4) Uani 1 1 d .
H18 H 0.5717 0.9174 0.6317 0.032 Uiso 1 1 calc R
C19 C 0.5417(2) 0.81855(15) 0.50656(13) 0.0208(4) Uani 1 1 d .
H19 H 0.4437 0.8185 0.4781 0.025 Uiso 1 1 calc R
Si2 Si 0.65267(5) 0.26504(4) 0.24025(3) 0.01560(9) Uani 1 1 d .
O21 O 0.60713(13) 0.37797(10) 0.26813(9) 0.0174(2) Uani 1 1 d .
C22 C 0.4837(2) 0.15051(14) 0.16981(12) 0.0181(3) Uani 1 1 d .
C23 C 0.3425(2) 0.16107(16) 0.15364(13) 0.0217(4) Uani 1 1 d .
H23 H 0.3309 0.2288 0.1785 0.026 Uiso 1 1 calc R
C24 C 0.2183(2) 0.07438(17) 0.10185(14) 0.0281(4) Uani 1 1 d .
H24 H 0.1233 0.0832 0.0918 0.034 Uiso 1 1 calc R
C25 C 0.2339(2) -0.02468(17) 0.06510(14) 0.0313(5) Uani 1 1 d .
H25 H 0.1494 -0.0843 0.0304 0.038 Uiso 1 1 calc R
C26 C 0.3721(3) -0.03665(16) 0.07895(15) 0.0332(5) Uani 1 1 d .
H26 H 0.3828 -0.1044 0.0531 0.04 Uiso 1 1 calc R
C27 C 0.4957(2) 0.04975(16) 0.13040(14) 0.0263(4) Uani 1 1 d .
H27 H 0.5904 0.0404 0.1391 0.032 Uiso 1 1 calc R
C28 C 0.7469(2) 0.22488(15) 0.35436(13) 0.0198(4) Uani 1 1 d .
C29 C 0.7205(2) 0.11529(17) 0.37129(14) 0.0254(4) Uani 1 1 d .
H29 H 0.6564 0.0566 0.3216 0.03 Uiso 1 1 calc R
C30 C 0.7860(2) 0.0902(2) 0.45941(16) 0.0327(5) Uani 1 1 d .
H30 H 0.7671 0.015 0.4694 0.039 Uiso 1 1 calc R
C31 C 0.8788(2) 0.1749(2) 0.53230(15) 0.0357(5) Uani 1 1 d .
H31 H 0.9217 0.1582 0.5931 0.043 Uiso 1 1 calc R
C32 C 0.9090(2) 0.2835(2) 0.51694(15) 0.0356(5) Uani 1 1 d .
H32 H 0.9739 0.3416 0.5669 0.043 Uiso 1 1 calc R
C33 C 0.8449(2) 0.30876(17) 0.42840(14) 0.0267(4) Uani 1 1 d .
H33 H 0.8681 0.3839 0.4181 0.032 Uiso 1 1 calc R
C34 C 0.78103(19) 0.29710(14) 0.16401(13) 0.0179(3) Uani 1 1 d .
C35 C 0.9245(2) 0.28952(16) 0.19405(14) 0.0247(4) Uani 1 1 d .
H35 H 0.9578 0.2682 0.2545 0.03 Uiso 1 1 calc R
C36 C 1.0189(2) 0.31247(17) 0.13746(15) 0.0287(4) Uani 1 1 d .
H36 H 1.1153 0.3062 0.1592 0.034 Uiso 1 1 calc R
C37 C 0.9727(2) 0.34451(17) 0.04937(14) 0.0279(4) Uani 1 1 d .
H37 H 1.0376 0.3607 0.0108 0.033 Uiso 1 1 calc R
C38 C 0.8315(2) 0.35292(17) 0.01749(14) 0.0273(4) Uani 1 1 d .
H38 H 0.7995 0.3751 -0.0428 0.033 Uiso 1 1 calc R
C39 C 0.7368(2) 0.32861(15) 0.07431(13) 0.0215(4) Uani 1 1 d .
H39 H 0.6399 0.3335 0.0516 0.026 Uiso 1 1 calc R

loop_
_atom_site_aniso_label
_atom_site_aniso_U_11
_atom_site_aniso_U_22
_atom_site_aniso_U_33
_atom_site_aniso_U_23
_atom_site_aniso_U_13
_atom_site_aniso_U_12
Sn1 0.01878(6) 0.01710(6) 0.02414(7) 0.00493(5) 0.01120(5) 0.00565(5)
Sn2 0.02205(7) 0.01466(6) 0.02061(7) 0.00302(4) 0.00970(5) 0.00518(5)
Cl1 0.0276(2) 0.0308(2) 0.0247(2) 0.00375(19) 0.00279(19) 0.00824(19)
Cl2 0.0295(2) 0.0272(2) 0.0218(2) 0.00417(17) 0.00764(18) 0.01444(18)
Si1 0.0149(2) 0.0129(2) 0.0158(2) 0.00126(17) 0.00368(17) 0.00385(17)
O1 0.0194(6) 0.0143(6) 0.0182(6) 0.0021(5) 0.0063(5) 0.0060(5)
C2 0.0188(8) 0.0133(7) 0.0180(8) 0.0032(6) 0.0060(7) 0.0060(6)
C3 0.0208(9) 0.0255(9) 0.0196(9) 0.0015(7) 0.0046(7) 0.0034(7)
C4 0.0193(9) 0.0303(10) 0.0317(11) 0.0062(8) 0.0078(8) 0.0005(8)
C5 0.0273(10) 0.0334(11) 0.0312(11) 0.0149(9) 0.0151(9) 0.0086(8)
C6 0.0328(11) 0.0352(11) 0.0195(10) 0.0099(8) 0.0066(8) 0.0085(9)
C7 0.0244(9) 0.0231(9) 0.0209(9) 0.0049(7) 0.0022(7) 0.0032(7)
C8 0.0173(8) 0.0193(8) 0.0158(8) 0.0024(6) 0.0053(7) 0.0061(7)
C9 0.0227(9) 0.0177(8) 0.0289(10) 0.0048(7) 0.0083(8) 0.0047(7)
C10 0.0275(10) 0.0242(9) 0.0298(10) 0.0097(8) 0.0100(8) 0.0136(8)
C11 0.0200(9) 0.0319(10) 0.0233(10) 0.0050(8) 0.0057(7) 0.0115(8)
C12 0.0181(9) 0.0240(9) 0.0291(10) 0.0002(8) 0.0047(8) 0.0026(7)
C13 0.0208(9) 0.0179(8) 0.0251(10) 0.0027(7) 0.0045(7) 0.0054(7)
C14 0.0180(8) 0.0143(8) 0.0169(8) 0.0028(6) 0.0054(7) 0.0017(6)
C15 0.0200(9) 0.0204(8) 0.0192(9) 0.0042(7) 0.0068(7) 0.0056(7)
C16 0.0209(9) 0.0298(10) 0.0196(9) 0.0068(8) 0.0036(7) 0.0018(8)
C17 0.0284(10) 0.0253(9) 0.0172(9) -0.0013(7) 0.0064(8) -0.0052(8)
C18 0.0300(10) 0.0228(9) 0.0266(10) -0.0026(8) 0.0162(8) 0.0009(8)
C19 0.0186(8) 0.0196(8) 0.0239(9) 0.0021(7) 0.0082(7) 0.0038(7)
Si2 0.0171(2) 0.0154(2) 0.0161(2) 0.00238(17) 0.00564(18) 0.00692(18)
O21 0.0204(6) 0.0163(6) 0.0180(6) 0.0025(5) 0.0071(5) 0.0081(5)
C22 0.0229(9) 0.0175(8) 0.0145(8) 0.0035(6) 0.0071(7) 0.0050(7)
C23 0.0226(9) 0.0234(9) 0.0188(9) 0.0030(7) 0.0074(7) 0.0053(7)
C24 0.0234(10) 0.0338(11) 0.0220(10) 0.0057(8) 0.0047(8) 0.0018(8)
C25 0.0354(11) 0.0231(10) 0.0221(10) 0.0044(8) 0.0012(8) -0.0062(8)
C26 0.0487(13) 0.0174(9) 0.0283(11) -0.0008(8) 0.0065(9) 0.0074(9)
C27 0.0332(11) 0.0221(9) 0.0244(10) 0.0015(7) 0.0069(8) 0.0114(8)
C28 0.0206(9) 0.0255(9) 0.0191(9) 0.0060(7) 0.0089(7) 0.0128(7)
C29 0.0256(10) 0.0287(10) 0.0267(10) 0.0097(8) 0.0109(8) 0.0113(8)
C30 0.0333(11) 0.0426(12) 0.0350(12) 0.0218(10) 0.0166(9) 0.0214(10)
C31 0.0351(12) 0.0657(16) 0.0218(10) 0.0175(10) 0.0126(9) 0.0334(11)
C32 0.0310(11) 0.0545(14) 0.0218(10) -0.0049(9) 0.0004(8) 0.0238(10)
C33 0.0258(10) 0.0304(10) 0.0259(10) 0.0007(8) 0.0047(8) 0.0153(8)
C34 0.0184(8) 0.0160(8) 0.0191(9) 0.0002(6) 0.0064(7) 0.0049(6)
C35 0.0246(9) 0.0275(10) 0.0262(10) 0.0073(8) 0.0086(8) 0.0126(8)
C36 0.0213(9) 0.0325(11) 0.0354(11) 0.0029(9) 0.0110(8) 0.0113(8)
C37 0.0246(10) 0.0323(10) 0.0264(10) -0.0014(8) 0.0146(8) 0.0028(8)
C38 0.0271(10) 0.0333(11) 0.0177(9) 0.0005(8) 0.0069(8) 0.0037(8)
C39 0.0181(8) 0.0260(9) 0.0182(9) -0.0006(7) 0.0039(7) 0.0058(7)

loop_
_atom_type_symbol
_atom_type_description
_atom_type_scat_dispersion_real
_atom_type_scat_dispersion_imag
_atom_type_scat_source
C C 0.0033 0.0016 'International Tables Vol C Tables 4.2.6.8 and 6.1.1.4'
H H 0 0 'International Tables Vol C Tables 4.2.6.8 and 6.1.1.4'
O O 0.0106 0.006 'International Tables Vol C Tables 4.2.6.8 and 6.1.1.4'
Si Si 0.0817 0.0704 'International Tables Vol C Tables 4.2.6.8 and 6.1.1.4'
Cl Cl 0.1484 0.1585 'International Tables Vol C Tables 4.2.6.8 and 6.1.1.4'
Sn Sn -0.6537 1.4246 'International Tables Vol C Tables 4.2.6.8 and 6.1.1.4'

loop_
_geom_angle_atom_site_label_1
_geom_angle_atom_site_label_2
_geom_angle_atom_site_label_3
_geom_angle
O21 Sn1 O1 76.68(4)
O21 Sn1 Cl1 90.72(3)
O1 Sn1 Cl1 89.09(3)
O1 Sn2 O21 74.56(4)
O1 Sn2 Cl2 90.76(3)
O21 Sn2 Cl2 93.91(3)
O1 Si1 C8 111.68(7)
O1 Si1 C14 111.31(7)
C8 Si1 C14 113.02(8)
O1 Si1 C2 105.64(7)
C8 Si1 C2 107.57(8)
C14 Si1 C2 107.18(8)
Si1 O1 Sn2 135.78(7)
Si1 O1 Sn1 119.83(6)
Sn2 O1 Sn1 104.08(5)
C3 C2 C7 117.23(16)
C3 C2 Si1 122.67(13)
C7 C2 Si1 120.04(13)
C4 C3 C2 121.30(18)
C4 C3 H3 119.3
C2 C3 H3 119.3
C5 C4 C3 120.49(18)
C5 C4 H4 119.8
C3 C4 H4 119.8
C4 C5 C6 119.74(18)
C4 C5 H5 120.1
C6 C5 H5 120.1
C5 C6 C7 119.72(19)
C5 C6 H6 120.1
C7 C6 H6 120.1
C6 C7 C2 121.48(18)
C6 C7 H7 119.3
C2 C7 H7 119.3
C13 C8 C9 117.50(16)
C13 C8 Si1 123.51(13)
C9 C8 Si1 118.97(13)
C10 C9 C8 121.37(17)
C10 C9 H9 119.3
C8 C9 H9 119.3
C11 C10 C9 120.04(18)
C11 C10 H10 120
C9 C10 H10 120
C12 C11 C10 119.76(18)
C12 C11 H11 120.1
C10 C11 H11 120.1
C11 C12 C13 120.19(18)
C11 C12 H12 119.9
C13 C12 H12 119.9
C12 C13 C8 121.13(17)
C12 C13 H13 119.4
C8 C13 H13 119.4
C15 C14 C19 117.80(16)
C15 C14 Si1 118.62(13)
C19 C14 Si1 123.14(14)
C16 C15 C14 121.42(17)
C16 C15 H15 119.3
C14 C15 H15 119.3
C17 C16 C15 119.52(18)
C17 C16 H16 120.2
C15 C16 H16 120.2
C18 C17 C16 120.20(18)
C18 C17 H17 119.9
C16 C17 H17 119.9
C17 C18 C19 120.45(18)
C17 C18 H18 119.8
C19 C18 H18 119.8
C18 C19 C14 120.57(17)
C18 C19 H19 119.7
C14 C19 H19 119.7
O21 Si2 C28 108.11(7)
O21 Si2 C22 109.72(7)
C28 Si2 C22 111.49(8)
O21 Si2 C34 109.19(7)
C28 Si2 C34 109.89(8)
C22 Si2 C34 108.42(8)
Si2 O21 Sn1 125.56(7)
Si2 O21 Sn2 130.90(7)
Sn1 O21 Sn2 102.55(5)
C23 C22 C27 117.28(17)
C23 C22 Si2 122.44(13)
C27 C22 Si2 120.28(14)
C24 C23 C22 121.44(18)
C24 C23 H23 119.3
C22 C23 H23 119.3
C25 C24 C23 119.83(19)
C25 C24 H24 120.1
C23 C24 H24 120.1
C26 C25 C24 119.85(18)
C26 C25 H25 120.1
C24 C25 H25 120.1
C25 C26 C27 120.29(19)
C25 C26 H26 119.9
C27 C26 H26 119.9
C26 C27 C22 121.29(19)
C26 C27 H27 119.4
C22 C27 H27 119.4
C29 C28 C33 117.64(17)
C29 C28 Si2 123.46(15)
C33 C28 Si2 118.85(14)
C30 C29 C28 121.3(2)
C30 C29 H29 119.3
C28 C29 H29 119.3
C31 C30 C29 119.8(2)
C31 C30 H30 120.1
C29 C30 H30 120.1
C32 C31 C30 120.03(19)
C32 C31 H31 120
C30 C31 H31 120
C31 C32 C33 120.2(2)
C31 C32 H32 119.9
C33 C32 H32 119.9
C32 C33 C28 120.9(2)
C32 C33 H33 119.6
C28 C33 H33 119.6
C39 C34 C35 117.17(16)
C39 C34 Si2 121.29(13)
C35 C34 Si2 121.53(14)
C36 C35 C34 121.51(18)
C36 C35 H35 119.2
C34 C35 H35 119.2
C37 C36 C35 120.09(18)
C37 C36 H36 120
C35 C36 H36 120
C36 C37 C38 119.88(18)
C36 C37 H37 120.1
C38 C37 H37 120.1
C37 C38 C39 119.67(19)
C37 C38 H38 120.2
C39 C38 H38 120.2
C38 C39 C34 121.67(17)
C38 C39 H39 119.2
C34 C39 H39 119.2

loop_
_geom_bond_atom_site_label_1
_geom_bond_atom_site_label_2
_geom_bond_distance
Sn1 O21 2.1558(12)
Sn1 O1 2.1944(12)
Sn1 Cl1 2.4525(5)
Sn2 O1 2.1851(12)
Sn2 O21 2.2694(12)
Sn2 Cl2 2.4733(5)
Si1 O1 1.6623(12)
Si1 C8 1.8615(18)
Si1 C14 1.8700(18)
Si1 C2 1.8884(18)
C2 C3 1.395(2)
C2 C7 1.401(2)
C3 C4 1.390(3)
C3 H3 0.95
C4 C5 1.374(3)
C4 H4 0.95
C5 C6 1.387(3)
C5 H5 0.95
C6 C7 1.392(3)
C6 H6 0.95
C7 H7 0.95
C8 C13 1.398(2)
C8 C9 1.403(2)
C9 C10 1.387(3)
C9 H9 0.95
C10 C11 1.385(3)
C10 H10 0.95
C11 C12 1.384(3)
C11 H11 0.95
C12 C13 1.391(3)
C12 H12 0.95
C13 H13 0.95
C14 C15 1.402(2)
C14 C19 1.403(2)
C15 C16 1.391(3)
C15 H15 0.95
C16 C17 1.385(3)
C16 H16 0.95
C17 C18 1.381(3)
C17 H17 0.95
C18 C19 1.391(3)
C18 H18 0.95
C19 H19 0.95
Si2 O21 1.6586(12)
Si2 C28 1.8738(18)
Si2 C22 1.8746(18)
Si2 C34 1.8793(18)
C22 C23 1.397(3)
C22 C27 1.402(2)
C23 C24 1.394(3)
C23 H23 0.95
C24 C25 1.384(3)
C24 H24 0.95
C25 C26 1.378(3)
C25 H25 0.95
C26 C27 1.388(3)
C26 H26 0.95
C27 H27 0.95
C28 C29 1.395(3)
C28 C33 1.399(3)
C29 C30 1.390(3)
C29 H29 0.95
C30 C31 1.381(3)
C30 H30 0.95
C31 C32 1.375(3)
C31 H31 0.95
C32 C33 1.392(3)
C32 H32 0.95
C33 H33 0.95
C34 C39 1.400(3)
C34 C35 1.403(3)
C35 C36 1.388(3)
C35 H35 0.95
C36 C37 1.385(3)
C36 H36 0.95
C37 C38 1.388(3)
C37 H37 0.95
C38 C39 1.393(3)
C38 H38 0.95
C39 H39 0.95

loop_
_geom_torsion_atom_site_label_1
_geom_torsion_atom_site_label_2
_geom_torsion_atom_site_label_3
_geom_torsion_atom_site_label_4
_geom_torsion
C8 Si1 O1 Sn2 -66.38(12)
C14 Si1 O1 Sn2 60.97(12)
C2 Si1 O1 Sn2 176.96(9)
C8 Si1 O1 Sn1 106.07(8)
C14 Si1 O1 Sn1 -126.59(8)
C2 Si1 O1 Sn1 -10.59(9)
O21 Sn2 O1 Si1 -175.74(11)
Cl2 Sn2 O1 Si1 -81.89(10)
O21 Sn2 O1 Sn1 11.01(4)
Cl2 Sn2 O1 Sn1 104.86(4)
O21 Sn1 O1 Si1 173.94(8)
Cl1 Sn1 O1 Si1 -95.10(7)
O21 Sn1 O1 Sn2 -11.49(5)
Cl1 Sn1 O1 Sn2 79.47(4)
O1 Si1 C2 C3 -103.81(15)
C8 Si1 C2 C3 136.78(15)
C14 Si1 C2 C3 14.97(17)
O1 Si1 C2 C7 73.36(15)
C8 Si1 C2 C7 -46.04(16)
C14 Si1 C2 C7 -167.86(14)
C7 C2 C3 C4 0.1(3)
Si1 C2 C3 C4 177.35(15)
C2 C3 C4 C5 -1.4(3)
C3 C4 C5 C6 1.2(3)
C4 C5 C6 C7 0.2(3)
C5 C6 C7 C2 -1.6(3)
C3 C2 C7 C6 1.4(3)
Si1 C2 C7 C6 -175.95(16)
O1 Si1 C8 C13 15.58(18)
C14 Si1 C8 C13 -110.84(16)
C2 Si1 C8 C13 131.05(15)
O1 Si1 C8 C9 -162.63(14)
C14 Si1 C8 C9 70.96(16)
C2 Si1 C8 C9 -47.15(16)
C13 C8 C9 C10 0.4(3)
Si1 C8 C9 C10 178.74(15)
C8 C9 C10 C11 0.0(3)
C9 C10 C11 C12 -0.4(3)
C10 C11 C12 C13 0.3(3)
C11 C12 C13 C8 0.1(3)
C9 C8 C13 C12 -0.5(3)
Si1 C8 C13 C12 -178.71(15)
O1 Si1 C14 C15 50.77(15)
C8 Si1 C14 C15 177.38(13)
C2 Si1 C14 C15 -64.28(15)
O1 Si1 C14 C19 -137.03(14)
C8 Si1 C14 C19 -10.42(17)
C2 Si1 C14 C19 107.92(15)
C19 C14 C15 C16 -2.0(3)
Si1 C14 C15 C16 170.58(14)
C14 C15 C16 C17 1.7(3)
C15 C16 C17 C18 0.0(3)
C16 C17 C18 C19 -1.3(3)
C17 C18 C19 C14 0.9(3)
C15 C14 C19 C18 0.8(3)
Si1 C14 C19 C18 -171.51(14)
C28 Si2 O21 Sn1 135.62(9)
C22 Si2 O21 Sn1 -102.60(9)
C34 Si2 O21 Sn1 16.10(11)
C28 Si2 O21 Sn2 -57.81(11)
C22 Si2 O21 Sn2 63.97(11)
C34 Si2 O21 Sn2 -177.34(8)
O1 Sn1 O21 Si2 -179.38(9)
Cl1 Sn1 O21 Si2 91.73(8)
O1 Sn1 O21 Sn2 10.98(4)
Cl1 Sn1 O21 Sn2 -77.91(4)
O1 Sn2 O21 Si2 -179.97(10)
Cl2 Sn2 O21 Si2 90.32(9)
O1 Sn2 O21 Sn1 -11.14(5)
Cl2 Sn2 O21 Sn1 -100.85(4)
O21 Si2 C22 C23 -5.46(17)
C28 Si2 C22 C23 114.27(15)
C34 Si2 C22 C23 -124.63(15)
O21 Si2 C22 C27 174.11(14)
C28 Si2 C22 C27 -66.15(16)
C34 Si2 C22 C27 54.95(17)
C27 C22 C23 C24 1.1(3)
Si2 C22 C23 C24 -179.35(14)
C22 C23 C24 C25 -0.1(3)
C23 C24 C25 C26 -0.8(3)
C24 C25 C26 C27 0.7(3)
C25 C26 C27 C22 0.3(3)
C23 C22 C27 C26 -1.2(3)
Si2 C22 C27 C26 179.25(16)
O21 Si2 C28 C29 137.81(15)
C22 Si2 C28 C29 17.13(18)
C34 Si2 C28 C29 -103.11(16)
O21 Si2 C28 C33 -39.68(16)
C22 Si2 C28 C33 -160.36(14)
C34 Si2 C28 C33 79.41(16)
C33 C28 C29 C30 1.7(3)
Si2 C28 C29 C30 -175.84(15)
C28 C29 C30 C31 0.3(3)
C29 C30 C31 C32 -1.6(3)
C30 C31 C32 C33 0.8(3)
C31 C32 C33 C28 1.3(3)
C29 C28 C33 C32 -2.5(3)
Si2 C28 C33 C32 175.17(15)
O21 Si2 C34 C39 -62.05(16)
C28 Si2 C34 C39 179.53(14)
C22 Si2 C34 C39 57.45(16)
O21 Si2 C34 C35 118.55(15)
C28 Si2 C34 C35 0.13(17)
C22 Si2 C34 C35 -121.95(15)
C39 C34 C35 C36 0.1(3)
Si2 C34 C35 C36 179.56(15)
C34 C35 C36 C37 0.5(3)
C35 C36 C37 C38 -0.4(3)
C36 C37 C38 C39 -0.2(3)
C37 C38 C39 C34 0.9(3)
C35 C34 C39 C38 -0.8(3)
Si2 C34 C39 C38 179.76(15)
